data_4511997
loop_
_publ_author_name
'Mart\'inez-Lillo, Jos\'e'
'Kong, John'
'Julve, Miguel'
'Brechin, Euan K.'

_publ_section_title
;
 Self-Assembly of the Hexabromorhenate(IV) Anion with Protonated
 Benzotriazoles: X-ray Structure and Magnetic Properties
;
_journal_issue 11
_journal_name_full 'Crystal Growth &amp; Design'
_journal_page_first 5985
_journal_paper_doi 10.1021/cg5011693
_journal_volume 14
_journal_year 2014
_chemical_formula_moiety '2(C6 H6 N3), Br6 Re'
_chemical_formula_sum 'C12 H12 Br6 N6 Re'
_chemical_formula_weight 905.94
_chemical_name_systematic
; 
 ? 
;
_space_group_IT_number 2
_symmetry_cell_setting triclinic
_symmetry_space_group_name_Hall '-P 1'
_symmetry_space_group_name_H-M 'P -1'
_atom_sites_solution_hydrogens geom
_atom_sites_solution_primary direct
_atom_sites_solution_secondary difmap
_audit_creation_method SHELXL-97
_cell_angle_alpha 86.985(3)
_cell_angle_beta 77.629(3)
_cell_angle_gamma 84.010(3)
_cell_formula_units_Z 1
_cell_length_a 7.3551(2)
_cell_length_b 8.0853(3)
_cell_length_c 8.6347(3)
_cell_measurement_temperature 286.80(10)
_cell_volume 498.59(3)
_computing_data_collection 'CrysAlisPro (Agilent Technologies, 2013)'
_computing_molecular_graphics 'DIAMOND 3.2d (Crystal Impact, 2000)'
_computing_publication_material 'Bruker SHELXTL'
_computing_structure_refinement 'SHELXL-97 (Sheldrick, 1997)'
_computing_structure_solution 'SHELXS-97 (Sheldrick, 1990)'
_diffrn_ambient_temperature 286.80(10)
_diffrn_measured_fraction_theta_full 0.982
_diffrn_measured_fraction_theta_max 0.982
_diffrn_measurement_device_type 'CCD area detector'
_diffrn_measurement_method 'phi and omega scans'
_diffrn_radiation_monochromator graphite
_diffrn_radiation_source 'fine-focus sealed tube'
_diffrn_radiation_type MoK\a
_diffrn_radiation_wavelength 0.71073
_diffrn_reflns_av_R_equivalents 0.0350
_diffrn_reflns_av_sigmaI/netI 0.0309
_diffrn_reflns_limit_h_max 9
_diffrn_reflns_limit_h_min -10
_diffrn_reflns_limit_k_max 10
_diffrn_reflns_limit_k_min -10
_diffrn_reflns_limit_l_max 12
_diffrn_reflns_limit_l_min -11
_diffrn_reflns_number 11084
_diffrn_reflns_theta_full 29.67
_diffrn_reflns_theta_max 29.67
_diffrn_reflns_theta_min 2.85
_exptl_absorpt_coefficient_mu 18.124
_exptl_absorpt_correction_T_max 0.248
_exptl_absorpt_correction_T_min 0.051
_exptl_absorpt_correction_type gaussian
_exptl_absorpt_process_details
; 
 CrysAlisPro, Agilent Technologies,
Version 1.171.36.32 (release 02-08-2013 CrysAlis171 .NET)
(compiled Aug  2 2013,16:46:58)
Numerical absorption correction based on gaussian integration over a multifaceted crystal model 
;
_exptl_crystal_colour orange
_exptl_crystal_density_diffrn 3.017
_exptl_crystal_density_method 'not measured'
_exptl_crystal_description block
_exptl_crystal_F_000 411
_exptl_crystal_size_max 0.340
_exptl_crystal_size_mid 0.201
_exptl_crystal_size_min 0.118
_refine_diff_density_max 1.106
_refine_diff_density_min -0.996
_refine_diff_density_rms 0.185
_refine_ls_extinction_method none
_refine_ls_goodness_of_fit_ref 1.027
_refine_ls_hydrogen_treatment mixed
_refine_ls_matrix_type full
_refine_ls_number_parameters 115
_refine_ls_number_reflns 2544
_refine_ls_number_restraints 0
_refine_ls_restrained_S_all 1.027
_refine_ls_R_factor_all 0.0252
_refine_ls_R_factor_gt 0.0217
_refine_ls_shift/su_max 0.001
_refine_ls_shift/su_mean 0.000
_refine_ls_structure_factor_coef Fsqd
_refine_ls_weighting_details 'calc w=1/[\s^2^(Fo^2^)+(0.0223P)^2^+0.2161P] where P=(Fo^2^+2Fc^2^)/3'
_refine_ls_weighting_scheme calc
_refine_ls_wR_factor_gt 0.0455
_refine_ls_wR_factor_ref 0.0471
_reflns_number_gt 2343
_reflns_number_total 2544
_reflns_threshold_expression >2sigma(I)
_cod_data_source_file cg5011693_si_001.cif
_cod_data_source_block 1011545
_cod_depositor_comments 'Adding full bibliography for 4511997--4511998.cif.'
_cod_database_code 4511997

loop_
_symmetry_equiv_pos_as_xyz
'x, y, z'
'-x, -y, -z'

loop_
_atom_site_label
_atom_site_type_symbol
_atom_site_fract_x
_atom_site_fract_y
_atom_site_fract_z
_atom_site_U_iso_or_equiv
_atom_site_adp_type
_atom_site_occupancy
_atom_site_symmetry_multiplicity
_atom_site_calc_flag
_atom_site_refinement_flags
Re1 Re 0.5000 0.0000 0.0000 0.00920(6) Uani 1 2 d S
Br1 Br 0.47797(4) 0.01579(4) -0.28574(3) 0.01263(8) Uani 1 1 d .
Br2 Br 0.82973(4) -0.14047(4) -0.07878(3) 0.01308(8) Uani 1 1 d .
Br3 Br 0.62314(4) 0.28007(4) -0.02630(4) 0.01489(8) Uani 1 1 d .
N1 N 0.8815(4) -0.1855(4) 0.5223(3) 0.0126(6) Uani 1 1 d .
H1A H 0.8669 -0.1449 0.6147 0.015 Uiso 1 1 calc R
N2 N 0.9648(4) -0.1120(4) 0.3917(3) 0.0148(6) Uani 1 1 d .
N3 N 0.9585(4) -0.2110(4) 0.2783(3) 0.0140(6) Uani 1 1 d .
H3A H 1.0046 -0.1905 0.1798 0.017 Uiso 1 1 calc R
C1 C 0.8712(4) -0.3503(4) 0.3322(4) 0.0124(7) Uani 1 1 d .
C2 C 0.8343(5) -0.4892(5) 0.2585(4) 0.0182(7) Uani 1 1 d .
H2B H 0.8657 -0.5000 0.1491 0.022 Uiso 1 1 calc R
C3 C 0.7487(5) -0.6081(5) 0.3586(4) 0.0187(7) Uani 1 1 d .
H3B H 0.7227 -0.7037 0.3154 0.022 Uiso 1 1 calc R
C4 C 0.6977(5) -0.5917(5) 0.5261(4) 0.0185(7) Uani 1 1 d .
H4A H 0.6397 -0.6766 0.5882 0.022 Uiso 1 1 calc R
C5 C 0.7315(4) -0.4549(5) 0.5985(4) 0.0156(7) Uani 1 1 d .
H5A H 0.6979 -0.4433 0.7078 0.019 Uiso 1 1 calc R
C6 C 0.8201(4) -0.3339(4) 0.4967(4) 0.0120(7) Uani 1 1 d .

loop_
_atom_site_aniso_label
_atom_site_aniso_U_11
_atom_site_aniso_U_22
_atom_site_aniso_U_33
_atom_site_aniso_U_23
_atom_site_aniso_U_13
_atom_site_aniso_U_12
Re1 0.00922(9) 0.01157(10) 0.00668(9) -0.00053(7) -0.00102(6) -0.00170(7)
Br1 0.01346(15) 0.01673(18) 0.00756(15) -0.00057(12) -0.00220(11) -0.00082(13)
Br2 0.01053(15) 0.01875(19) 0.00912(15) -0.00097(12) -0.00137(11) 0.00138(13)
Br3 0.01727(16) 0.01342(18) 0.01366(16) -0.00101(13) -0.00073(12) -0.00502(13)
N1 0.0144(13) 0.0164(16) 0.0072(13) 0.0003(11) -0.0018(10) -0.0030(12)
N2 0.0157(14) 0.0173(16) 0.0112(13) 0.0000(11) -0.0021(11) -0.0025(12)
N3 0.0152(14) 0.0181(16) 0.0082(13) -0.0012(11) -0.0014(10) -0.0020(12)
C1 0.0093(14) 0.0149(18) 0.0129(15) 0.0007(13) -0.0032(12) 0.0007(13)
C2 0.0154(16) 0.022(2) 0.0187(17) -0.0056(15) -0.0054(14) -0.0013(15)
C3 0.0168(17) 0.0137(19) 0.0282(19) -0.0045(15) -0.0104(14) -0.0004(14)
C4 0.0137(16) 0.018(2) 0.0238(19) 0.0057(15) -0.0062(14) -0.0016(14)
C5 0.0100(15) 0.022(2) 0.0144(16) 0.0027(14) -0.0027(12) -0.0018(14)
C6 0.0084(14) 0.0170(18) 0.0110(15) -0.0024(13) -0.0035(12) 0.0019(13)

loop_
_atom_type_symbol
_atom_type_description
_atom_type_scat_dispersion_real
_atom_type_scat_dispersion_imag
_atom_type_scat_source
C C 0.0033 0.0016 'International Tables Vol C Tables 4.2.6.8 and 6.1.1.4'
H H 0.0000 0.0000 'International Tables Vol C Tables 4.2.6.8 and 6.1.1.4'
N N 0.0061 0.0033 'International Tables Vol C Tables 4.2.6.8 and 6.1.1.4'
Br Br -0.2901 2.4595 'International Tables Vol C Tables 4.2.6.8 and 6.1.1.4'
Re Re -1.0185 7.2310 'International Tables Vol C Tables 4.2.6.8 and 6.1.1.4'

loop_
_geom_angle_atom_site_label_1
_geom_angle_atom_site_label_2
_geom_angle_atom_site_label_3
_geom_angle
_geom_angle_site_symmetry_1
_geom_angle_site_symmetry_3
Br1 Re1 Br1 180.0 2_655 .
Br1 Re1 Br3 90.819(11) 2_655 2_655
Br1 Re1 Br3 89.181(11) . 2_655
Br1 Re1 Br3 89.181(11) 2_655 .
Br1 Re1 Br3 90.819(11) . .
Br3 Re1 Br3 180.000(16) 2_655 .
Br1 Re1 Br2 90.688(10) 2_655 .
Br1 Re1 Br2 89.312(10) . .
Br3 Re1 Br2 89.347(11) 2_655 .
Br3 Re1 Br2 90.653(11) . .
Br1 Re1 Br2 89.312(10) 2_655 2_655
Br1 Re1 Br2 90.688(10) . 2_655
Br3 Re1 Br2 90.653(11) 2_655 2_655
Br3 Re1 Br2 89.347(11) . 2_655
Br2 Re1 Br2 180.000(7) . 2_655
N2 N1 C6 113.0(3) . .
N2 N1 H1A 123.5 . .
C6 N1 H1A 123.5 . .
N1 N2 N3 105.1(3) . .
N2 N3 C1 113.2(3) . .
N2 N3 H3A 123.4 . .
C1 N3 H3A 123.4 . .
N3 C1 C2 133.8(3) . .
N3 C1 C6 104.4(3) . .
C2 C1 C6 121.8(3) . .
C3 C2 C1 115.4(3) . .
C3 C2 H2B 122.3 . .
C1 C2 H2B 122.3 . .
C2 C3 C4 122.8(3) . .
C2 C3 H3B 118.6 . .
C4 C3 H3B 118.6 . .
C5 C4 C3 122.0(3) . .
C5 C4 H4A 119.0 . .
C3 C4 H4A 119.0 . .
C4 C5 C6 115.3(3) . .
C4 C5 H5A 122.4 . .
C6 C5 H5A 122.4 . .
N1 C6 C5 132.9(3) . .
N1 C6 C1 104.3(3) . .
C5 C6 C1 122.8(3) . .

loop_
_geom_bond_atom_site_label_1
_geom_bond_atom_site_label_2
_geom_bond_distance
_geom_bond_site_symmetry_2
Re1 Br1 2.5028(3) 2_655
Re1 Br1 2.5028(3) .
Re1 Br3 2.5071(3) 2_655
Re1 Br3 2.5071(3) .
Re1 Br2 2.5365(3) .
Re1 Br2 2.5365(3) 2_655
N1 N2 1.307(4) .
N1 C6 1.370(4) .
N1 H1A 0.8600 .
N2 N3 1.308(4) .
N3 C1 1.365(5) .
N3 H3A 0.8600 .
C1 C2 1.397(5) .
C1 C6 1.399(4) .
C2 C3 1.369(5) .
C2 H2B 0.9300 .
C3 C4 1.424(5) .
C3 H3B 0.9300 .
C4 C5 1.369(5) .
C4 H4A 0.9300 .
C5 C6 1.397(5) .
C5 H5A 0.9300 .
